data_7708251
loop_
_publ_author_name
'Johnson, Andrew Lee'
'Paish, James David'
'Snook, Michael'

_publ_section_title
;
 Evaluation of Sn(II) Aminoalkoxide Precursors for Atomic Layer Deposition
 of SnO Thin Films. Invitation: Dalton Transactions web collection themed
 around the topic of tin chemistry
;
_journal_name_full 'Dalton Transactions'
_journal_paper_doi 10.1039/D1DT02480A
_journal_year 2021
_chemical_formula_moiety 'C10 H24 N2 O2 Sn'
_chemical_formula_sum 'C10 H24 N2 O2 Sn'
_chemical_formula_weight 323.00
_chemical_properties_physical Air-sensitive,Moisture-sensitive,Oxygen-sensitive
_space_group_crystal_system monoclinic
_space_group_IT_number 15
_space_group_name_Hall '-C 2yc'
_space_group_name_H-M_alt 'C 1 2/c 1'
_atom_sites_solution_hydrogens geom
_audit_creation_method SHELXL-2018/3
_audit_update_record
;
2021-01-12 deposited with the CCDC.	2021-09-08 downloaded from the CCDC.
;
_cell_angle_alpha 90
_cell_angle_beta 95.166(3)
_cell_angle_gamma 90
_cell_formula_units_Z 4
_cell_length_a 11.7352(4)
_cell_length_b 10.3182(3)
_cell_length_c 12.0111(4)
_cell_measurement_reflns_used 4146
_cell_measurement_temperature 150(2)
_cell_measurement_theta_max 27.4380
_cell_measurement_theta_min 4.2860
_cell_volume 1448.47(8)
_computing_cell_refinement 'CrysAlisPro 1.171.38.43 (Rigaku OD, 2015)'
_computing_data_collection 'CrysAlisPro 1.171.38.43 (Rigaku OD, 2015)'
_computing_data_reduction 'CrysAlisPro 1.171.38.43 (Rigaku OD, 2015)'
_computing_molecular_graphics 'ORTEP3 for Windows - Farrugia, L. J. J. Appl. Crystallogr. 1997, 30, 565'
_computing_publication_material
;
 'WinGX publication routines, Farrugia, 
 L. J., J. Appl. Crystallogr., 1999, 32, 837-838
;
_computing_structure_refinement
;
 SHELXL-2018/3 (Sheldrick, 2018)
 Sheldrick GM (2008) Acta Crystallogr A64:112--122 and 
 C. B. H\"ubschle, G. M. Sheldrick and B. Dittrich
 ShelXle: a Qt graphical user interface for SHELXL
 J. Appl. Cryst., 44, (2011) 1281-1284.
;
_computing_structure_solution
; 
 SHELXT
 Sheldrick, G. M. (2008). Acta Cryst. A64, 112-122.
;
_diffrn_ambient_environment N~2~
_diffrn_ambient_temperature 150.00(10)
_diffrn_detector 'CCD plate'
_diffrn_detector_area_resol_mean 8.1150
_diffrn_detector_type EosS2
_diffrn_measured_fraction_theta_full 0.998
_diffrn_measured_fraction_theta_max 0.998
_diffrn_measurement_device 'four-circle diffractometer'
_diffrn_measurement_device_type 'SuperNova, Dual, Cu at home/near, EosS2'
_diffrn_measurement_method '\w scans'
_diffrn_radiation_monochromator mirror
_diffrn_radiation_probe x-ray
_diffrn_radiation_type 'Mo K\a'
_diffrn_radiation_wavelength 0.71073
_diffrn_reflns_av_R_equivalents 0.0303
_diffrn_reflns_av_unetI/netI 0.0287
_diffrn_reflns_Laue_measured_fraction_full 0.998
_diffrn_reflns_Laue_measured_fraction_max 0.998
_diffrn_reflns_limit_h_max 15
_diffrn_reflns_limit_h_min -15
_diffrn_reflns_limit_k_max 12
_diffrn_reflns_limit_k_min -13
_diffrn_reflns_limit_l_max 15
_diffrn_reflns_limit_l_min -15
_diffrn_reflns_number 6274
_diffrn_reflns_point_group_measured_fraction_full 0.998
_diffrn_reflns_point_group_measured_fraction_max 0.998
_diffrn_reflns_theta_full 25.242
_diffrn_reflns_theta_max 27.502
_diffrn_reflns_theta_min 3.406
_diffrn_source 'micro-focus sealed X-ray tube'
_diffrn_source_type 'SuperNova (Mo) X-ray Source'
_exptl_absorpt_coefficient_mu 1.752
_exptl_absorpt_correction_T_max 1.000
_exptl_absorpt_correction_T_min 0.588
_exptl_absorpt_correction_type gaussian
_exptl_absorpt_process_details
;
CrysAlisPro 1.171.39.46 (Rigaku Oxford Diffraction, 2018)
Numerical absorption correction based on gaussian integration over
			a multifaceted crystal model
Empirical absorption correction using spherical harmonics,
 implemented in SCALE3 ABSPACK scaling algorithm.
;
_exptl_crystal_colour colourless
_exptl_crystal_density_diffrn 1.481
_exptl_crystal_description block
_exptl_crystal_F_000 656
_exptl_crystal_recrystallization_method 'Re-crystallisation from solvent: Hexane'
_exptl_crystal_size_max 0.241
_exptl_crystal_size_mid 0.087
_exptl_crystal_size_min 0.072
_refine_diff_density_max 0.366
_refine_diff_density_min -0.357
_refine_diff_density_rms 0.066
_refine_ls_extinction_method none
_refine_ls_goodness_of_fit_ref 1.072
_refine_ls_hydrogen_treatment constr
_refine_ls_matrix_type full
_refine_ls_number_parameters 72
_refine_ls_number_reflns 1660
_refine_ls_number_restraints 0
_refine_ls_restrained_S_all 1.072
_refine_ls_R_factor_all 0.0212
_refine_ls_R_factor_gt 0.0195
_refine_ls_shift/su_max 0.000
_refine_ls_shift/su_mean 0.000
_refine_ls_structure_factor_coef Fsqd
_refine_ls_weighting_details 'w=1/[\s^2^(Fo^2^)+(0.0182P)^2^] where P=(Fo^2^+2Fc^2^)/3'
_refine_ls_weighting_scheme calc
_refine_ls_wR_factor_gt 0.0418
_refine_ls_wR_factor_ref 0.0424
_reflns_Friedel_coverage 0.000
_reflns_number_gt 1583
_reflns_number_total 1660
_reflns_threshold_expression 'I > 2\s(I)'
_cod_data_source_file d1dt02480a2.cif
_cod_data_source_block 3b
_cod_original_sg_symbol_H-M 'C 2/c'
_cod_database_code 7708251
_shelx_shelxl_version_number 2018/3
_shelx_space_group_comment
;
The symmetry employed for this shelxl refinement is uniquely defined
by the following loop, which should always be used as a source of
symmetry information in preference to the above space-group names.
They are only intended as comments.
;
_shelx_estimated_absorpt_t_min 0.678
_shelx_estimated_absorpt_t_max 0.884
_oxdiff_exptl_absorpt_empirical_full_min 0.750
_oxdiff_exptl_absorpt_empirical_full_max 1.290
_oxdiff_exptl_absorpt_empirical_details
;
Empirical correction (ABSPACK) includes:
- Absorption correction using spherical harmonics
- Frame scaling
;

loop_
_space_group_symop_operation_xyz
'x, y, z'
'-x, y, -z+1/2'
'x+1/2, y+1/2, z'
'-x+1/2, y+1/2, -z+1/2'
'-x, -y, -z'
'x, -y, z-1/2'
'-x+1/2, -y+1/2, -z'
'x+1/2, -y+1/2, z-1/2'

loop_
_atom_site_label
_atom_site_type_symbol
_atom_site_fract_x
_atom_site_fract_y
_atom_site_fract_z
_atom_site_U_iso_or_equiv
_atom_site_adp_type
_atom_site_occupancy
_atom_site_site_symmetry_order
_atom_site_calc_flag
_atom_site_refinement_flags_posn
_atom_site_refinement_flags_adp
_atom_site_refinement_flags_occupancy
_atom_site_disorder_assembly
_atom_site_disorder_group
Sn1 Sn 0.500000 0.01814(2) 0.250000 0.02147(7) Uani 1 2 d S T P . .
O1 O 0.54324(10) -0.11461(12) 0.37419(10) 0.0259(3) Uani 1 1 d . . . . .
N1 N 0.31389(12) -0.05756(15) 0.30787(12) 0.0220(3) Uani 1 1 d . . . . .
C1 C 0.34694(15) -0.18503(17) 0.35528(16) 0.0246(4) Uani 1 1 d . . . . .
H1A H 0.356126 -0.247042 0.293838 0.029 Uiso 1 1 calc R U . . .
H1B H 0.285472 -0.217798 0.399105 0.029 Uiso 1 1 calc R U . . .
C2 C 0.45821(15) -0.17694(17) 0.43028(15) 0.0243(4) Uani 1 1 d . . . . .
H2 H 0.444606 -0.125660 0.498476 0.029 Uiso 1 1 calc R U . . .
C3 C 0.49946(17) -0.3114(2) 0.4660(2) 0.0366(5) Uani 1 1 d . . . . .
H3A H 0.510065 -0.363640 0.399585 0.055 Uiso 1 1 calc R U . . .
H3B H 0.442562 -0.352838 0.509196 0.055 Uiso 1 1 calc R U . . .
H3C H 0.572369 -0.304445 0.512262 0.055 Uiso 1 1 calc R U . . .
C4 C 0.22345(17) -0.0714(2) 0.21544(17) 0.0327(5) Uani 1 1 d . . . . .
H4A H 0.202115 0.014347 0.185334 0.049 Uiso 1 1 calc R U . . .
H4B H 0.156374 -0.112922 0.243099 0.049 Uiso 1 1 calc R U . . .
H4C H 0.251653 -0.124938 0.156349 0.049 Uiso 1 1 calc R U . . .
C5 C 0.27619(18) 0.03160(19) 0.39291(18) 0.0295(4) Uani 1 1 d . . . . .
H5A H 0.338041 0.043000 0.452567 0.044 Uiso 1 1 calc R U . . .
H5B H 0.208850 -0.004531 0.424407 0.044 Uiso 1 1 calc R U . . .
H5C H 0.256585 0.115676 0.358383 0.044 Uiso 1 1 calc R U . . .

loop_
_atom_site_aniso_label
_atom_site_aniso_U_11
_atom_site_aniso_U_22
_atom_site_aniso_U_33
_atom_site_aniso_U_23
_atom_site_aniso_U_13
_atom_site_aniso_U_12
Sn1 0.02956(11) 0.01794(10) 0.01690(10) 0.000 0.00203(7) 0.000
O1 0.0249(7) 0.0317(7) 0.0204(7) 0.0068(5) -0.0020(5) -0.0044(5)
N1 0.0228(8) 0.0220(8) 0.0209(8) -0.0007(6) -0.0003(6) 0.0042(6)
C1 0.0251(9) 0.0226(9) 0.0261(10) 0.0015(7) 0.0035(8) -0.0003(7)
C2 0.0262(10) 0.0266(10) 0.0202(9) 0.0044(7) 0.0022(8) 0.0012(7)
C3 0.0308(12) 0.0335(12) 0.0451(13) 0.0155(10) 0.0004(10) 0.0026(9)
C4 0.0266(11) 0.0395(12) 0.0305(11) -0.0025(9) -0.0058(9) 0.0019(9)
C5 0.0303(11) 0.0313(11) 0.0273(11) -0.0048(8) 0.0052(9) 0.0058(8)

loop_
_atom_type_symbol
_atom_type_description
_atom_type_scat_dispersion_real
_atom_type_scat_dispersion_imag
_atom_type_scat_source
C C 0.0033 0.0016 'International Tables Vol C Tables 4.2.6.8 and 6.1.1.4'
H H 0.0000 0.0000 'International Tables Vol C Tables 4.2.6.8 and 6.1.1.4'
N N 0.0061 0.0033 'International Tables Vol C Tables 4.2.6.8 and 6.1.1.4'
O O 0.0106 0.0060 'International Tables Vol C Tables 4.2.6.8 and 6.1.1.4'
Sn Sn -0.6537 1.4246 'International Tables Vol C Tables 4.2.6.8 and 6.1.1.4'

loop_
_exptl_crystal_face_index_h
_exptl_crystal_face_index_k
_exptl_crystal_face_index_l
_exptl_crystal_face_perp_dist
-2 2 17 0.1178
2 -2 -17 0.1178
15 5 1 0.0362
-15 -5 -1 0.0362
-6 -14 1 0.0267
6 14 -1 0.0505
-14 6 -2 0.0532
14 -6 3 0.0219
12 -6 -10 0.0807
-5 -3 16 0.1124
-3 -10 -12 0.0887
-12 10 -2 0.0542
-9 8 11 0.1131
1 -14 1 0.0210

loop_
_geom_angle_atom_site_label_1
_geom_angle_atom_site_label_2
_geom_angle_atom_site_label_3
_geom_angle
_geom_angle_site_symmetry_1
_geom_angle_site_symmetry_3
_geom_angle_publ_flag
O1 Sn1 O1 96.39(7) 2_655 . ?
O1 Sn1 N1 75.67(5) 2_655 2_655 ?
O1 Sn1 N1 80.05(5) . 2_655 ?
O1 Sn1 N1 80.05(5) 2_655 . ?
O1 Sn1 N1 75.67(5) . . ?
N1 Sn1 N1 143.24(7) 2_655 . ?
C2 O1 Sn1 120.81(10) . . ?
C1 N1 C5 112.04(15) . . ?
C1 N1 C4 110.61(15) . . ?
C5 N1 C4 110.05(15) . . ?
C1 N1 Sn1 100.49(10) . . ?
C5 N1 Sn1 108.98(11) . . ?
C4 N1 Sn1 114.40(12) . . ?
N1 C1 C2 111.27(14) . . ?
N1 C1 H1A 109.4 . . ?
C2 C1 H1A 109.4 . . ?
N1 C1 H1B 109.4 . . ?
C2 C1 H1B 109.4 . . ?
H1A C1 H1B 108.0 . . ?
O1 C2 C3 109.32(15) . . ?
O1 C2 C1 110.44(14) . . ?
C3 C2 C1 110.62(16) . . ?
O1 C2 H2 108.8 . . ?
C3 C2 H2 108.8 . . ?
C1 C2 H2 108.8 . . ?
C2 C3 H3A 109.5 . . ?
C2 C3 H3B 109.5 . . ?
H3A C3 H3B 109.5 . . ?
C2 C3 H3C 109.5 . . ?
H3A C3 H3C 109.5 . . ?
H3B C3 H3C 109.5 . . ?
N1 C4 H4A 109.5 . . ?
N1 C4 H4B 109.5 . . ?
H4A C4 H4B 109.5 . . ?
N1 C4 H4C 109.5 . . ?
H4A C4 H4C 109.5 . . ?
H4B C4 H4C 109.5 . . ?
N1 C5 H5A 109.5 . . ?
N1 C5 H5B 109.5 . . ?
H5A C5 H5B 109.5 . . ?
N1 C5 H5C 109.5 . . ?
H5A C5 H5C 109.5 . . ?
H5B C5 H5C 109.5 . . ?

loop_
_geom_bond_atom_site_label_1
_geom_bond_atom_site_label_2
_geom_bond_distance
_geom_bond_site_symmetry_2
_geom_bond_publ_flag
Sn1 O1 2.0548(12) 2_655 ?
Sn1 O1 2.0548(12) . ?
Sn1 N1 2.4772(15) 2_655 ?
Sn1 N1 2.4772(15) . ?
O1 C2 1.409(2) . ?
N1 C1 1.471(2) . ?
N1 C5 1.472(2) . ?
N1 C4 1.472(2) . ?
C1 C2 1.520(2) . ?
C1 H1A 0.9900 . ?
C1 H1B 0.9900 . ?
C2 C3 1.518(3) . ?
C2 H2 1.0000 . ?
C3 H3A 0.9800 . ?
C3 H3B 0.9800 . ?
C3 H3C 0.9800 . ?
C4 H4A 0.9800 . ?
C4 H4B 0.9800 . ?
C4 H4C 0.9800 . ?
C5 H5A 0.9800 . ?
C5 H5B 0.9800 . ?
C5 H5C 0.9800 . ?

loop_
_geom_torsion_atom_site_label_1
_geom_torsion_atom_site_label_2
_geom_torsion_atom_site_label_3
_geom_torsion_atom_site_label_4
_geom_torsion
_geom_torsion_site_symmetry_1
_geom_torsion_site_symmetry_2
_geom_torsion_site_symmetry_3
_geom_torsion_site_symmetry_4
_geom_torsion_publ_flag
C5 N1 C1 C2 -70.68(18) . . . . ?
C4 N1 C1 C2 166.13(15) . . . . ?
Sn1 N1 C1 C2 44.91(15) . . . . ?
Sn1 O1 C2 C3 149.22(13) . . . . ?
Sn1 O1 C2 C1 27.28(19) . . . . ?
N1 C1 C2 O1 -51.25(19) . . . . ?
N1 C1 C2 C3 -172.41(15) . . . . ?

loop_
_exptl_oxdiff_crystal_face_indexfrac_h
_exptl_oxdiff_crystal_face_indexfrac_k
_exptl_oxdiff_crystal_face_indexfrac_l
_exptl_oxdiff_crystal_face_x
_exptl_oxdiff_crystal_face_y
_exptl_oxdiff_crystal_face_z
-2.0030 1.9815 17.0176 -0.0217 -0.0021 1.0143
2.0030 -1.9815 -17.0176 0.0217 0.0021 -1.0143
15.0011 5.0143 1.0229 0.3471 -0.9128 0.0853
-15.0011 -5.0143 -1.0229 -0.3471 0.9128 -0.0853
-5.9985 -14.0034 0.9848 -0.9663 0.3442 -0.0816
5.9985 14.0034 -0.9848 0.9663 -0.3442 0.0816
-14.0029 5.9844 -2.0157 0.4099 0.8692 -0.0270
14.0027 -5.9853 3.0168 -0.4191 -0.8766 0.0852
12.0042 -5.9756 -10.0001 -0.3025 -0.6595 -0.6677
-5.0024 -3.0194 16.0096 -0.3554 0.1828 0.9077
-2.9970 -9.9893 -12.0234 -0.5727 0.2615 -0.8004
-12.0033 9.9854 -2.0107 0.6837 0.7515 0.0124
-9.0043 7.9774 11.0062 0.4326 0.4720 0.7420
1.0026 -13.9956 0.9934 -0.9585 -0.0804 -0.0940
